data_9014670
loop_
_publ_author_name
'Grice, J. D.'
'Raade, G.'
'Cooper, M. A.'

_publ_section_title
;
 Alflarsenite: Structure and relationship to other Be-Si
 and zeolite framework structures
 Note: x-coordinate for O7 changed by authors
;
_journal_name_full 'The Canadian Mineralogist'
_journal_page_first 255
_journal_page_last 266
_journal_paper_doi 10.3749/canmin.48.2.255
_journal_volume 48
_journal_year 2010
_chemical_compound_source 'Larvik plutonic complex, Oslo Region, Norway'
_chemical_formula_sum 'Be6 Ca4 H10 Na2 O32 Si8'
_chemical_name_mineral Alflarsenite
_space_group_IT_number 4
_symmetry_space_group_name_Hall 'P 2yb'
_symmetry_space_group_name_H-M 'P 1 21 1'
_cell_angle_alpha 90
_cell_angle_beta 111.287
_cell_angle_gamma 90
_cell_formula_units_Z 2
_cell_length_a 7.1222
_cell_length_b 19.8378
_cell_length_c 9.8071
_cell_volume 1291.096
_database_code_amcsd 0006328
_exptl_crystal_density_diffrn 2.591
_cod_original_formula_sum 'Na2 Ca4 Be6 Si8 O32 H10'
_cod_database_code 9014670

loop_
_space_group_symop_operation_xyz
x,y,z
-x,1/2+y,-z

loop_
_atom_site_label
_atom_site_fract_x
_atom_site_fract_y
_atom_site_fract_z
_atom_site_occupancy
_atom_site_U_iso_or_equiv
_atom_site_type_symbol
_atom_site_attached_hydrogens
Na1 0.38650 0.26160 -0.00330 1.00000 0.03320 Na 0
Na2 0.35760 0.50200 0.58440 1.00000 0.01720 Na 0
Ca1 0.89760 0.50000 0.00230 1.00000 0.01850 Ca 0
Ca2 0.77800 0.50210 0.42030 1.00000 0.03270 Ca 0
Ca3 0.12970 0.74720 0.35600 1.00000 0.01670 Ca 0
Ca4 0.78580 0.74840 0.64370 1.00000 0.02690 Ca 0
Be1 0.34330 0.25010 0.67880 1.00000 0.00700 Be 0
Be2 0.09130 0.42380 0.32160 1.00000 0.00800 Be 0
Be3 -0.24530 0.57520 0.66610 1.00000 0.00800 Be 0
Be4 0.64980 0.24820 0.30820 1.00000 0.01800 Be 0
Be5 0.78700 0.42090 0.68350 1.00000 0.01400 Be 0
Be6 0.08490 0.57750 0.31320 1.00000 0.00600 Be 0
Si1 0.52750 0.62590 0.82770 1.00000 0.00780 Si 0
Si2 0.10050 0.62790 0.61550 1.00000 0.01040 Si 0
Si3 0.69110 0.37420 0.16560 1.00000 0.00970 Si 0
Si4 0.50790 0.37410 0.39840 1.00000 0.01120 Si 0
Si5 0.69650 0.62780 0.17170 1.00000 0.01540 Si 0
Si6 0.48810 0.62930 0.38800 1.00000 0.01450 Si 0
Si7 0.52340 0.37480 0.83380 1.00000 0.01620 Si 0
Si8 0.11110 0.37310 0.60800 1.00000 0.01270 Si 0
O1 0.54650 0.63180 0.00170 1.00000 0.01420 O 0
O2 0.69150 0.57340 0.81700 1.00000 0.00860 O 0
O3 0.30140 0.59200 0.73730 1.00000 0.00890 O 0
O4 0.53700 0.70080 0.76750 1.00000 0.01900 O 0
O5 -0.07180 0.63320 0.68770 1.00000 0.01500 O 0
O6 0.15780 0.70470 0.58510 1.00000 0.00900 O 0
O7 0.03880 0.57970 0.47800 1.00000 0.01300 O 0
O8 0.89380 0.41400 0.17720 1.00000 0.01600 O 0
O9 0.59140 0.40960 0.27020 1.00000 0.01300 O 0
O10 0.72490 0.29760 0.20300 1.00000 0.02400 O 0
O11 0.52070 0.38710 0.99650 1.00000 0.02130 O 0
O12 0.59390 0.29780 0.42990 1.00000 0.00480 O 0
O13 0.26180 0.36690 0.32770 1.00000 0.01400 O 0
O14 0.58600 0.42390 0.53100 1.00000 0.01900 O 0
O15 0.77130 0.70240 0.23000 1.00000 0.01900 O 0
O16 0.87340 0.57560 0.18720 1.00000 0.02400 O 0
O17 0.55500 0.59560 0.25550 1.00000 0.01800 O 0
O18 0.57490 0.70350 0.41850 1.00000 0.01600 O 0
O19 0.24920 0.63480 0.33150 1.00000 0.03000 O 0
O20 0.58640 0.57670 0.52670 1.00000 0.01400 O 0
O21 0.70930 0.41620 0.82240 1.00000 0.01300 O 0
O22 0.30890 0.41050 0.72400 1.00000 0.01400 O 0
O23 0.50380 0.29400 0.81100 1.00000 0.01100 O 0
O24 0.04500 0.42500 0.46950 1.00000 0.01700 O 0
O25 0.17020 0.29980 0.57240 1.00000 0.03200 O 0
O26 0.94760 0.36870 0.68620 1.00000 0.02300 O 0
O-H27 -0.11540 0.50010 0.69290 1.00000 0.01600 O 1
O-H28 0.18680 0.50050 0.31180 1.00000 0.01400 O 1
Wat1 0.15480 0.42860 0.98940 1.00000 0.05200 O 2
Wat2 0.13740 0.59050 0.00080 1.00000 0.04000 O 2
Wat3 0.15100 0.73730 0.12350 0.67000 0.03300 O 2
Wat4 0.87900 0.78830 0.90360 0.77000 0.03300 O 2
Wat5 0.03700 0.72830 0.87310 0.56000 0.03300 O 2

loop_
_cod_changelog_entry_id
_cod_changelog_entry_author
_cod_changelog_entry_date
_cod_changelog_entry_text
1
;cod-tools version 3.8.0
Id: cif_guess_AMCSD_atom_types 9574 2023-05-10 09:00:05Z saulius
;
2023-05-10T18:55:22+03:00
;Derived atom types and hydrogen counts
from atom names that follow the AMCSD naming convention
(Wat == water, O-H == hydroxyl).
;

loop_
_cod_related_entry_id
_cod_related_entry_database
_cod_related_entry_code
1 AMCSD 0006328
